data_7130136
loop_
_publ_author_name
'Mochida, Tomoyuki'
'Qiu, Yi'
'Funasako, Yusuke'
'Inokuchi, Makoto'
'Noguchi, Mariko'
'Fujimori, Hiroki'
'Furushima, Yoshitomo'

_publ_section_title
;
 Ionic liquid-containing coordination polymer: solvent-free synthesis,
 incongruent melting, and glass formation
;
_journal_name_full 'Chemical Communications'
_journal_paper_doi 10.1039/D2CC01375D
_journal_year 2022
_chemical_formula_moiety 'C8 K N6, C6 H11 N2'
_chemical_formula_sum 'C14 H11 K N8'
_chemical_formula_weight 330.41
_space_group_crystal_system triclinic
_space_group_IT_number 2
_space_group_name_Hall '-P 1'
_space_group_name_H-M_alt 'P -1'
_atom_sites_solution_hydrogens geom
_audit_update_record
;
2018-09-23 deposited with the CCDC.	2022-05-17 downloaded from the CCDC.
;
_cell_angle_alpha 83.6370(10)
_cell_angle_beta 83.0040(10)
_cell_angle_gamma 81.1040(10)
_cell_formula_units_Z 2
_cell_length_a 8.5703(8)
_cell_length_b 9.7142(10)
_cell_length_c 10.2374(10)
_cell_measurement_reflns_used 4355
_cell_measurement_temperature 100.(2)
_cell_measurement_theta_max 28.8191
_cell_measurement_theta_min 2.4193
_cell_volume 832.09(14)
_computing_cell_refinement 'SAINT V8.38A (Bruker AXS Inc., 2017)'
_computing_data_reduction 'SAINT V8.38A (Bruker AXS Inc., 2017)'
_computing_molecular_graphics 'shelXle (C.B. Huebschle, rev 833)'
_computing_structure_refinement 'SHELXL-2016/6 (Sheldrick, 2016)'
_computing_structure_solution 'SHELXT 2014/5 (Sheldrick, 2014)'
_diffrn_ambient_temperature 100.(2)
_diffrn_detector_area_resol_mean 8.3333
_diffrn_measured_fraction_theta_full 0.980
_diffrn_measured_fraction_theta_max 0.980
_diffrn_measurement_device_type 'Bruker APEXII CCD area detector'
_diffrn_measurement_method 'phi and omega scans'
_diffrn_radiation_monochromator 'Bruker Helios multilayer confocal mirror'
_diffrn_radiation_source 'Bruker TXS fine-focus rotating anode'
_diffrn_radiation_type MoK\a
_diffrn_radiation_wavelength 0.71073
_diffrn_reflns_av_R_equivalents 0.0119
_diffrn_reflns_av_unetI/netI 0.0155
_diffrn_reflns_limit_h_max 7
_diffrn_reflns_limit_h_min -10
_diffrn_reflns_limit_k_max 9
_diffrn_reflns_limit_k_min -11
_diffrn_reflns_limit_l_max 12
_diffrn_reflns_limit_l_min -11
_diffrn_reflns_number 4019
_diffrn_reflns_theta_full 25.03
_diffrn_reflns_theta_max 25.03
_diffrn_reflns_theta_min 2.01
_diffrn_source 'rotating-anode X-ray tube'
_diffrn_source_type 'Bruker Turbo X-ray Source'
_exptl_absorpt_coefficient_mu 0.330
_exptl_absorpt_correction_T_max 0.95
_exptl_absorpt_correction_T_min 0.90
_exptl_absorpt_correction_type multi-scan
_exptl_absorpt_process_details
;
SADABS-2016/2 - Bruker AXS area detector scaling and absorption correction
;
_exptl_crystal_colour colorless
_exptl_crystal_density_diffrn 1.319
_exptl_crystal_density_method 'not measured'
_exptl_crystal_description block
_exptl_crystal_F_000 340
_exptl_crystal_size_max 0.310
_exptl_crystal_size_mid 0.170
_exptl_crystal_size_min 0.140
_refine_diff_density_max 0.376
_refine_diff_density_min -0.380
_refine_ls_extinction_method none
_refine_ls_goodness_of_fit_ref 1.076
_refine_ls_hydrogen_treatment constr
_refine_ls_matrix_type full
_refine_ls_number_parameters 210
_refine_ls_number_reflns 2878
_refine_ls_number_restraints 0
_refine_ls_restrained_S_all 1.076
_refine_ls_R_factor_all 0.0342
_refine_ls_R_factor_gt 0.0336
_refine_ls_shift/su_max 0.001
_refine_ls_shift/su_mean 0.000
_refine_ls_structure_factor_coef Fsqd
_refine_ls_weighting_details 'w=1/[\s^2^(Fo^2^)+(0.0420P)^2^+0.5340P] where P=(Fo^2^+2Fc^2^)/3'
_refine_ls_weighting_scheme calc
_refine_ls_wR_factor_gt 0.0878
_refine_ls_wR_factor_ref 0.0883
_reflns_number_gt 2810
_reflns_number_total 2878
_reflns_threshold_expression 'I > 2\s(I)'
_cod_data_source_file d2cc01375d3.cif
_cod_data_source_block KEmimTCM2
_cod_depositor_comments
;
The following automatic conversions were performed:

data item '_exptl_absorpt_correction_type' value 'Multi-Scan' was
changed to 'multi-scan' in accordance with the
/home/data/users/saulius/crontab/automatic-downloads/rss-feeds/RSC/lib/dictionaries/cif_core.dic
dictionary named 'cif_core.dic' version 2.4.2 last updated on
2011-04-26.

Automatic conversion script
Id: cif_fix_values 7556 2019-12-06 15:28:31Z antanas 
;
_cod_database_code 7130136

loop_
_space_group_symop_operation_xyz
'x, y, z'
'-x, -y, -z'

loop_
_atom_site_type_symbol
_atom_site_label
_atom_site_fract_x
_atom_site_fract_y
_atom_site_fract_z
_atom_site_U_iso_or_equiv
_atom_site_adp_type
_atom_site_calc_flag
_atom_site_refinement_flags_adp
_atom_site_refinement_flags_occupancy
_atom_site_refinement_flags_posn
_atom_site_occupancy
_atom_site_disorder_assembly
_atom_site_disorder_group
K K1 0.24939(3) 0.71505(3) 0.74492(3) 0.01943(12) Uani d . . . 1 . .
N N1 1.23162(16) 0.28428(13) 0.60163(13) 0.0232(3) Uani d . . . 1 . .
C C1 1.32429(19) 0.28471(17) 0.69483(17) 0.0255(4) Uani d . . . 1 . .
H H1 1.406017 0.341322 0.69115 0.031 Uiso calc U . R 1 . .
C C2 1.12767(19) 0.18990(16) 0.64378(16) 0.0226(3) Uani d . . . 1 . .
H H2 1.047452 0.168796 0.595931 0.027 Uiso calc U . R 1 . .
N N2 1.28503(16) 0.19314(14) 0.79486(14) 0.0247(3) Uani d . . . 1 . .
C C3 1.16024(18) 0.13278(16) 0.76527(16) 0.0230(3) Uani d . . . 1 . .
H H3 1.107569 0.064502 0.819574 0.028 Uiso calc U . R 1 . .
N N3 1.03710(16) 0.51531(15) 0.79206(16) 0.0314(3) Uani d . . . 1 . .
N N4 0.51544(16) 0.51949(15) 0.80777(14) 0.0269(3) Uani d . . . 1 . .
C C4 1.2368(3) 0.37161(19) 0.47534(18) 0.0395(5) Uani d . . . 1 . .
H H4A 1.223423 0.31583 0.404425 0.059 Uiso calc U . R 1 . .
H H4B 1.339319 0.406505 0.457193 0.059 Uiso calc U . R 1 . .
H H4C 1.150979 0.450897 0.479966 0.059 Uiso calc U . R 1 . .
C C5 1.3631(2) 0.1602(2) 0.91709(19) 0.0364(4) Uani d . . . 1 . .
H H5A 1.470671 0.187954 0.90143 0.044 Uiso calc U . R 1 . .
H H5B 1.374725 0.057916 0.941776 0.044 Uiso calc U . R 1 . .
N N5 0.80853(17) 0.15787(15) 1.00125(15) 0.0305(3) Uani d . . . 1 . .
N N6 -0.02061(16) 0.88876(15) 0.67143(15) 0.0290(3) Uani d . . . 1 . .
C C6 1.2712(3) 0.2333(3) 1.0266(2) 0.0559(6) Uani d . . . 1 . .
H H6A 1.255822 0.33433 1.001005 0.084 Uiso calc U . R 1 . .
H H6B 1.329117 0.213659 1.105018 0.084 Uiso calc U . R 1 . .
H H6C 1.167562 0.20063 1.046747 0.084 Uiso calc U . R 1 . .
C C7 0.78883(17) 0.39734(16) 0.86604(15) 0.0187(3) Uani d . . . 1 . .
N N7 -0.31010(17) 1.29002(14) 0.53706(14) 0.0269(3) Uani d . . . 1 . .
N N8 -0.53313(16) 0.90397(15) 0.67739(16) 0.0298(3) Uani d . . . 1 . .
C C8 0.63908(18) 0.46507(16) 0.83415(14) 0.0198(3) Uani d . . . 1 . .
C C9 0.80027(17) 0.26508(16) 0.93913(15) 0.0204(3) Uani d . . . 1 . .
C C10 0.92616(18) 0.46143(16) 0.82568(15) 0.0215(3) Uani d . . . 1 . .
C C11 -0.29037(17) 1.03317(15) 0.63232(15) 0.0187(3) Uani d . . . 1 . .
C C12 -0.14172(18) 0.95516(16) 0.65466(15) 0.0207(3) Uani d . . . 1 . .
C C13 -0.30083(17) 1.17419(16) 0.57958(15) 0.0195(3) Uani d . . . 1 . .
C C14 -0.42568(18) 0.96441(16) 0.65563(15) 0.0206(3) Uani d . . . 1 . .

loop_
_atom_site_aniso_label
_atom_site_aniso_U_11
_atom_site_aniso_U_22
_atom_site_aniso_U_33
_atom_site_aniso_U_12
_atom_site_aniso_U_13
_atom_site_aniso_U_23
K1 0.01291(18) 0.01778(19) 0.0274(2) -0.00295(13) -0.00411(13) 0.00180(13)
N1 0.0247(7) 0.0179(6) 0.0268(7) -0.0057(5) 0.0029(5) -0.0035(5)
C1 0.0199(8) 0.0190(8) 0.0370(9) -0.0039(6) 0.0030(7) -0.0050(7)
C2 0.0221(8) 0.0201(8) 0.0268(8) -0.0074(6) -0.0004(6) -0.0038(6)
N2 0.0200(7) 0.0221(7) 0.0328(7) -0.0017(5) -0.0080(6) -0.0026(6)
C3 0.0191(7) 0.0186(7) 0.0315(8) -0.0049(6) -0.0007(6) -0.0027(6)
N3 0.0195(7) 0.0221(7) 0.0509(9) -0.0037(6) -0.0024(6) 0.0034(6)
N4 0.0193(7) 0.0277(7) 0.0324(7) -0.0019(6) -0.0058(6) 0.0037(6)
C4 0.0625(13) 0.0270(9) 0.0288(9) -0.0170(9) 0.0043(9) 0.0025(7)
C5 0.0366(10) 0.0333(10) 0.0419(10) -0.0031(8) -0.0211(8) 0.0009(8)
N5 0.0295(8) 0.0256(8) 0.0339(8) -0.0037(6) -0.0026(6) 0.0067(6)
N6 0.0196(7) 0.0233(7) 0.0443(9) -0.0035(6) -0.0087(6) 0.0023(6)
C6 0.0674(15) 0.0688(16) 0.0312(11) 0.0018(12) -0.0202(10) -0.0026(10)
C7 0.0157(7) 0.0180(7) 0.0221(7) -0.0030(6) -0.0035(6) 0.0023(6)
N7 0.0262(7) 0.0202(7) 0.0335(8) -0.0047(6) 0.0007(6) -0.0015(6)
N8 0.0193(7) 0.0232(7) 0.0468(9) -0.0059(6) -0.0051(6) 0.0024(6)
C8 0.0196(8) 0.0206(7) 0.0194(7) -0.0061(6) -0.0013(6) 0.0014(6)
C9 0.0150(7) 0.0243(8) 0.0219(8) -0.0030(6) -0.0021(6) -0.0019(6)
C10 0.0184(8) 0.0175(7) 0.0275(8) 0.0008(6) -0.0046(6) 0.0008(6)
C11 0.0145(7) 0.0170(7) 0.0249(8) -0.0030(6) -0.0034(6) -0.0001(6)
C12 0.0196(8) 0.0186(7) 0.0254(8) -0.0077(6) -0.0036(6) -0.0007(6)
C13 0.0132(7) 0.0221(8) 0.0239(8) -0.0033(6) -0.0009(6) -0.0051(6)
C14 0.0177(8) 0.0172(7) 0.0262(8) 0.0007(6) -0.0053(6) -0.0005(6)

loop_
_atom_type_symbol
_atom_type_description
_atom_type_scat_dispersion_real
_atom_type_scat_dispersion_imag
_atom_type_scat_source
C C 0.0033 0.0016 'International Tables Vol C Tables 4.2.6.8 and 6.1.1.4'
H H 0.0000 0.0000 'International Tables Vol C Tables 4.2.6.8 and 6.1.1.4'
K K 0.2009 0.2494 'International Tables Vol C Tables 4.2.6.8 and 6.1.1.4'
N N 0.0061 0.0033 'International Tables Vol C Tables 4.2.6.8 and 6.1.1.4'

loop_
_geom_angle_atom_site_label_1
_geom_angle_atom_site_label_2
_geom_angle_atom_site_label_3
_geom_angle_site_symmetry_1
_geom_angle_site_symmetry_3
_geom_angle
_geom_angle_publ_flag
N6 K1 N8 . 1_655 98.35(4) ?
N6 K1 N4 . . 174.82(4) ?
N8 K1 N4 1_655 . 85.28(4) ?
N6 K1 N3 . 1_455 82.12(4) ?
N8 K1 N3 1_655 1_455 175.15(5) ?
N4 K1 N3 . 1_455 93.96(4) ?
N6 K1 N7 . 2_576 80.85(4) ?
N8 K1 N7 1_655 2_576 77.57(4) ?
N4 K1 N7 . 2_576 96.40(4) ?
N3 K1 N7 1_455 2_576 97.77(4) ?
N6 K1 N5 . 2_667 87.19(4) ?
N8 K1 N5 1_655 2_667 84.26(4) ?
N4 K1 N5 . 2_667 96.89(4) ?
N3 K1 N5 1_455 2_667 100.59(4) ?
N7 K1 N5 2_576 2_667 156.46(4) ?
N6 K1 C9 . 2_667 100.18(4) ?
N8 K1 C9 1_655 2_667 98.46(4) ?
N4 K1 C9 . 2_667 82.86(4) ?
N3 K1 C9 1_455 2_667 86.19(4) ?
N7 K1 C9 2_576 2_667 176.02(4) ?
N5 K1 C9 2_667 2_667 20.90(4) ?
N6 K1 C13 . 2_576 69.96(4) ?
N8 K1 C13 1_655 2_576 65.00(4) ?
N4 K1 C13 . 2_576 108.60(4) ?
N3 K1 C13 1_455 2_576 110.86(4) ?
N7 K1 C13 2_576 2_576 19.25(4) ?
N5 K1 C13 2_667 2_576 137.29(4) ?
C9 K1 C13 2_667 2_576 158.07(4) ?
C1 N1 C2 . . 108.42(13) ?
C1 N1 C4 . . 125.61(14) ?
C2 N1 C4 . . 125.96(15) ?
N1 C1 N2 . . 108.84(14) ?
N1 C1 H1 . . 125.6 ?
N2 C1 H1 . . 125.6 ?
C3 C2 N1 . . 107.60(14) ?
C3 C2 H2 . . 126.2 ?
N1 C2 H2 . . 126.2 ?
C1 N2 C3 . . 108.90(14) ?
C1 N2 C5 . . 125.68(15) ?
C3 N2 C5 . . 125.41(14) ?
C2 C3 N2 . . 106.23(14) ?
C2 C3 H3 . . 126.9 ?
N2 C3 H3 . . 126.9 ?
C10 N3 K1 . 1_655 162.64(13) ?
C8 N4 K1 . . 165.24(12) ?
N1 C4 H4A . . 109.5 ?
N1 C4 H4B . . 109.5 ?
H4A C4 H4B . . 109.5 ?
N1 C4 H4C . . 109.5 ?
H4A C4 H4C . . 109.5 ?
H4B C4 H4C . . 109.5 ?
N2 C5 C6 . . 111.41(16) ?
N2 C5 H5A . . 109.3 ?
C6 C5 H5A . . 109.3 ?
N2 C5 H5B . . 109.3 ?
C6 C5 H5B . . 109.3 ?
H5A C5 H5B . . 108.0 ?
C9 N5 K1 . 2_667 93.29(11) ?
C12 N6 K1 . . 172.02(13) ?
C5 C6 H6A . . 109.5 ?
C5 C6 H6B . . 109.5 ?
H6A C6 H6B . . 109.5 ?
C5 C6 H6C . . 109.5 ?
H6A C6 H6C . . 109.5 ?
H6B C6 H6C . . 109.5 ?
C8 C7 C9 . . 119.29(13) ?
C8 C7 C10 . . 120.37(13) ?
C9 C7 C10 . . 120.34(13) ?
C13 N7 K1 . 2_576 105.62(11) ?
C14 N8 K1 . 1_455 169.10(12) ?
N4 C8 C7 . . 179.30(17) ?
N5 C9 C7 . . 178.68(17) ?
N5 C9 K1 . 2_667 65.80(10) ?
C7 C9 K1 . 2_667 112.90(10) ?
N3 C10 C7 . . 179.11(17) ?
C12 C11 C14 . . 118.42(13) ?
C12 C11 C13 . . 120.31(13) ?
C14 C11 C13 . . 121.13(13) ?
N6 C12 C11 . . 178.43(17) ?
N7 C13 C11 . . 179.55(18) ?
N7 C13 K1 . 2_576 55.14(10) ?
C11 C13 K1 . 2_576 125.25(10) ?
N8 C14 C11 . . 177.39(16) ?

loop_
_geom_bond_atom_site_label_1
_geom_bond_atom_site_label_2
_geom_bond_site_symmetry_2
_geom_bond_distance
_geom_bond_publ_flag
K1 N6 . 2.7755(14) ?
K1 N8 1_655 2.7897(14) ?
K1 N4 . 2.8228(14) ?
K1 N3 1_455 2.8247(14) ?
K1 N7 2_576 2.8748(15) ?
K1 N5 2_667 2.9547(16) ?
K1 C9 2_667 3.2339(16) ?
K1 C13 2_576 3.3743(16) ?
N1 C1 . 1.314(2) ?
N1 C2 . 1.375(2) ?
N1 C4 . 1.465(2) ?
C1 N2 . 1.327(2) ?
C1 H1 . 0.95 ?
C2 C3 . 1.348(2) ?
C2 H2 . 0.95 ?
N2 C3 . 1.375(2) ?
N2 C5 . 1.471(2) ?
C3 H3 . 0.95 ?
N3 C10 . 1.154(2) ?
N4 C8 . 1.158(2) ?
C4 H4A . 0.98 ?
C4 H4B . 0.98 ?
C4 H4C . 0.98 ?
C5 C6 . 1.474(3) ?
C5 H5A . 0.99 ?
C5 H5B . 0.99 ?
N5 C9 . 1.156(2) ?
N6 C12 . 1.155(2) ?
C6 H6A . 0.98 ?
C6 H6B . 0.98 ?
C6 H6C . 0.98 ?
C7 C8 . 1.407(2) ?
C7 C9 . 1.409(2) ?
C7 C10 . 1.412(2) ?
N7 C13 . 1.155(2) ?
N8 C14 . 1.154(2) ?
C11 C12 . 1.408(2) ?
C11 C14 . 1.409(2) ?
C11 C13 . 1.409(2) ?
